data_2206556
loop_
_publ_author_name
'S. Athimoolam'
'R. K. Rajaram'

_publ_section_title
;
 Dinicotinium sulfate
;
_journal_coeditor_code SJ6123
_journal_issue 8
_journal_name_full 'Acta Crystallographica Section E'
_journal_page_first o2764
_journal_page_last o2767
_journal_paper_doi 10.1107/S1600536805023871
_journal_volume 61
_journal_year 2005
_chemical_formula_iupac '2C5 H6 N O2 +, S O4 2-'
_chemical_formula_moiety '2C5 H6 N O2 +, S O4 2-'
_chemical_formula_sum 'C12 H12 N2 O8 S'
_chemical_formula_weight 344.30
_chemical_name_common 'Dinicotinium sulfate'
_chemical_name_systematic
;
Dinicotinium sulfate
;
_space_group_IT_number 2
_symmetry_cell_setting triclinic
_symmetry_space_group_name_Hall '-P 1'
_symmetry_space_group_name_H-M 'P -1'
_atom_sites_solution_hydrogens geom
_atom_sites_solution_primary direct
_atom_sites_solution_secondary difmap
_audit_creation_method SHELXTL/PC
_cell_angle_alpha 101.253(11)
_cell_angle_beta 95.746(8)
_cell_angle_gamma 102.685(11)
_cell_formula_units_Z 2
_cell_length_a 6.9663(7)
_cell_length_b 8.3306(14)
_cell_length_c 12.5098(12)
_cell_measurement_reflns_used 25
_cell_measurement_temperature 293(2)
_cell_measurement_theta_max 14.25
_cell_measurement_theta_min 9.97
_cell_volume 686.85(16)
_computing_cell_refinement 'CAD-4 EXPRESS'
_computing_data_collection 'CAD-4 EXPRESS (Enraf--Nonius, 1994)'
_computing_data_reduction 'XCAD4 (Harms & Wocadlo, 1995)'
_computing_molecular_graphics 'SHELXTL/PC and PLATON (Spek, 2003)'
_computing_publication_material SHELXTL/PC
_computing_structure_refinement SHELXTL/PC
_computing_structure_solution 'SHELXTL/PC (Bruker, 2000)'
_diffrn_ambient_temperature 293(2)
_diffrn_measured_fraction_theta_full 1.000
_diffrn_measured_fraction_theta_max 1.000
_diffrn_measurement_device_type 'Nonius MACH3 four-circle'
_diffrn_measurement_method \w-2\q
_diffrn_radiation_monochromator graphite
_diffrn_radiation_source 'fine-focus sealed tube'
_diffrn_radiation_type MoK\a
_diffrn_radiation_wavelength 0.71073
_diffrn_reflns_av_R_equivalents 0.0196
_diffrn_reflns_av_sigmaI/netI 0.0449
_diffrn_reflns_limit_h_max 8
_diffrn_reflns_limit_h_min -1
_diffrn_reflns_limit_k_max 9
_diffrn_reflns_limit_k_min -9
_diffrn_reflns_limit_l_max 14
_diffrn_reflns_limit_l_min -14
_diffrn_reflns_number 3062
_diffrn_reflns_theta_full 25.0
_diffrn_reflns_theta_max 24.97
_diffrn_reflns_theta_min 2.57
_diffrn_standards_decay_% 0
_diffrn_standards_interval_time 60
_diffrn_standards_number 3
_exptl_absorpt_coefficient_mu 0.284
_exptl_absorpt_correction_T_max 0.947
_exptl_absorpt_correction_T_min 0.898
_exptl_absorpt_correction_type psi-scan
_exptl_absorpt_process_details '(North et al., 1968)'
_exptl_crystal_colour Colorless
_exptl_crystal_density_diffrn 1.665
_exptl_crystal_density_meas 1.654
_exptl_crystal_density_method 'flotation using a mixture of CCl~4~ and CHBr~3~'
_exptl_crystal_description Block
_exptl_crystal_F_000 356
_exptl_crystal_size_max 0.25
_exptl_crystal_size_mid 0.22
_exptl_crystal_size_min 0.19
_refine_diff_density_max 0.533
_refine_diff_density_min -0.587
_refine_ls_extinction_expression Fc^*^=kFc[1+0.001xFc^2^\l^3^/sin(2\q)]^-1/4^
_refine_ls_extinction_method none
_refine_ls_goodness_of_fit_ref 1.130
_refine_ls_hydrogen_treatment constr
_refine_ls_matrix_type full
_refine_ls_number_parameters 211
_refine_ls_number_reflns 2409
_refine_ls_number_restraints 0
_refine_ls_restrained_S_all 1.130
_refine_ls_R_factor_all 0.1023
_refine_ls_R_factor_gt 0.0615
_refine_ls_shift/su_max 0.000
_refine_ls_shift/su_mean 0.000
_refine_ls_structure_factor_coef Fsqd
_refine_ls_weighting_details 'calc w = 1/[\s^2^(Fo^2^)+(0.0826P)^2^+2.2093P] where P = (Fo^2^+2Fc^2^)/3'
_refine_ls_weighting_scheme calc
_refine_ls_wR_factor_gt 0.1802
_refine_ls_wR_factor_ref 0.2047
_reflns_number_gt 1650
_reflns_number_total 2414
_reflns_threshold_expression I>2\s(I)
_cod_data_source_file sj6123.cif
_cod_data_source_block I
_cod_original_cell_volume 686.85(15)
_cod_database_code 2206556
_cod_database_fobs_code 2206556

loop_
_symmetry_equiv_pos_as_xyz
'x, y, z'
'-x, -y, -z'

loop_
_atom_site_label
_atom_site_fract_x
_atom_site_fract_y
_atom_site_fract_z
_atom_site_U_iso_or_equiv
_atom_site_adp_type
_atom_site_calc_flag
_atom_site_refinement_flags
_atom_site_occupancy
_atom_site_type_symbol
N11 0.2066(7) 0.9219(6) -0.0206(4) 0.0355(11) Uani d . 1 N
H11 0.1538 0.9746 -0.0634 0.043 Uiso calc R 1 H
C12 0.1797(8) 0.7556(7) -0.0536(4) 0.0322(12) Uani d . 1 C
H12 0.1026 0.6984 -0.1209 0.039 Uiso calc R 1 H
C13 0.2665(8) 0.6683(7) 0.0124(4) 0.0319(12) Uani d . 1 C
C14 0.3770(8) 0.7564(7) 0.1119(5) 0.0375(13) Uani d . 1 C
H14 0.4368 0.6999 0.1575 0.045 Uiso calc R 1 H
C15 0.3997(9) 0.9278(8) 0.1445(5) 0.0394(14) Uani d . 1 C
H15 0.4737 0.9870 0.2123 0.047 Uiso calc R 1 H
C16 0.3125(9) 1.0108(8) 0.0766(5) 0.0394(14) Uani d . 1 C
H16 0.3266 1.1267 0.0975 0.047 Uiso calc R 1 H
C131 0.2393(8) 0.4808(7) -0.0222(5) 0.0355(13) Uani d . 1 C
O1A 0.2902(7) 0.3992(5) 0.0400(4) 0.0515(12) Uani d . 1 O
O1B 0.1521(7) 0.4182(5) -0.1244(3) 0.0488(11) Uani d . 1 O
H1B 0.1362 0.3154 -0.1387 0.073 Uiso calc R 1 H
N21 0.6370(7) 0.7967(6) 0.5124(4) 0.0344(11) Uani d . 1 N
H21 0.7086 0.8762 0.5649 0.041 Uiso calc R 1 H
C22 0.7216(8) 0.6820(7) 0.4584(4) 0.0317(12) Uani d . 1 C
H22 0.8568 0.6907 0.4765 0.038 Uiso calc R 1 H
C23 0.6081(7) 0.5512(6) 0.3762(4) 0.0282(11) Uani d . 1 C
C24 0.4074(8) 0.5456(7) 0.3463(5) 0.0359(13) Uani d . 1 C
H24 0.3288 0.4603 0.2894 0.043 Uiso calc R 1 H
C25 0.3272(8) 0.6704(7) 0.4034(5) 0.0390(14) Uani d . 1 C
H25 0.1948 0.6702 0.3840 0.047 Uiso calc R 1 H
C26 0.4430(8) 0.7910(7) 0.4867(5) 0.0359(13) Uani d . 1 C
H26 0.3883 0.8712 0.5270 0.043 Uiso calc R 1 H
C231 0.6902(8) 0.4115(7) 0.3203(4) 0.0307(12) Uani d . 1 C
O2A 0.5922(6) 0.2982(5) 0.2487(3) 0.0463(11) Uani d . 1 O
O2B 0.8761(6) 0.4250(5) 0.3616(3) 0.0412(10) Uani d . 1 O
H2B 0.9085 0.3378 0.3370 0.062 Uiso calc R 1 H
S1 0.9467(2) 0.00558(17) 0.28921(11) 0.0305(4) Uani d . 1 S
O1 0.9010(6) -0.0943(5) 0.1744(3) 0.0414(10) Uani d . 1 O
O2 1.0223(6) 0.1826(5) 0.2843(3) 0.0392(10) Uani d . 1 O
O3 1.1048(7) -0.0493(5) 0.3486(4) 0.0538(13) Uani d . 1 O
O4 0.7687(7) -0.0148(6) 0.3400(4) 0.0547(12) Uani d . 1 O

loop_
_atom_site_aniso_label
_atom_site_aniso_U_11
_atom_site_aniso_U_22
_atom_site_aniso_U_33
_atom_site_aniso_U_12
_atom_site_aniso_U_13
_atom_site_aniso_U_23
N11 0.030(2) 0.039(3) 0.045(3) 0.017(2) 0.013(2) 0.014(2)
C12 0.024(3) 0.039(3) 0.036(3) 0.014(2) 0.010(2) 0.004(2)
C13 0.029(3) 0.034(3) 0.036(3) 0.012(2) 0.012(2) 0.008(2)
C14 0.036(3) 0.044(3) 0.037(3) 0.015(3) 0.007(2) 0.014(3)
C15 0.039(3) 0.046(3) 0.028(3) 0.007(3) 0.004(2) 0.000(2)
C16 0.036(3) 0.039(3) 0.045(3) 0.014(3) 0.017(3) 0.001(3)
C131 0.031(3) 0.037(3) 0.044(3) 0.014(2) 0.012(3) 0.011(3)
O1A 0.060(3) 0.044(2) 0.054(3) 0.019(2) 0.003(2) 0.015(2)
O1B 0.065(3) 0.032(2) 0.046(3) 0.012(2) 0.001(2) 0.0026(19)
N21 0.040(3) 0.033(2) 0.031(2) 0.017(2) 0.004(2) 0.0017(19)
C22 0.028(3) 0.033(3) 0.036(3) 0.012(2) 0.006(2) 0.006(2)
C23 0.027(3) 0.030(3) 0.030(3) 0.010(2) 0.008(2) 0.008(2)
C24 0.030(3) 0.031(3) 0.044(3) 0.008(2) 0.001(2) 0.005(2)
C25 0.022(3) 0.036(3) 0.065(4) 0.017(2) 0.009(3) 0.014(3)
C26 0.032(3) 0.032(3) 0.054(4) 0.018(3) 0.020(3) 0.017(3)
C231 0.031(3) 0.029(3) 0.035(3) 0.011(2) 0.007(2) 0.005(2)
O2A 0.035(2) 0.043(2) 0.052(3) 0.0152(19) -0.001(2) -0.012(2)
O2B 0.031(2) 0.035(2) 0.055(3) 0.0176(17) 0.0018(19) -0.0047(19)
S1 0.0318(7) 0.0311(7) 0.0310(7) 0.0176(6) 0.0028(5) 0.0025(5)
O1 0.042(2) 0.041(2) 0.038(2) 0.0115(18) 0.0006(18) 0.0010(18)
O2 0.031(2) 0.035(2) 0.053(2) 0.0184(17) 0.0045(18) 0.0025(18)
O3 0.059(3) 0.043(2) 0.057(3) 0.033(2) -0.021(2) -0.003(2)
O4 0.053(3) 0.063(3) 0.061(3) 0.022(2) 0.034(2) 0.023(2)

loop_
_atom_type_symbol
_atom_type_description
_atom_type_scat_dispersion_real
_atom_type_scat_dispersion_imag
_atom_type_scat_source
C C 0.0033 0.0016 'International Tables Vol C Tables 4.2.6.8 and 6.1.1.4'
H H 0.0000 0.0000 'International Tables Vol C Tables 4.2.6.8 and 6.1.1.4'
N N 0.0061 0.0033 'International Tables Vol C Tables 4.2.6.8 and 6.1.1.4'
O O 0.0106 0.0060 'International Tables Vol C Tables 4.2.6.8 and 6.1.1.4'
S S 0.1246 0.1234 'International Tables Vol C Tables 4.2.6.8 and 6.1.1.4'
Cl Cl 0.1484 0.1585 'International Tables Vol C Tables 4.2.6.8 and 6.1.1.4'

loop_
_geom_angle_atom_site_label_1
_geom_angle_atom_site_label_2
_geom_angle_atom_site_label_3
_geom_angle
_geom_angle_publ_flag
C12 N11 C16 122.9(5) y
C12 N11 H11 118.5 ?
C16 N11 H11 118.5 ?
N11 C12 C13 119.8(5) ?
N11 C12 H12 120.1 ?
C13 C12 H12 120.1 ?
C14 C13 C12 118.5(5) ?
C14 C13 C131 120.3(5) ?
C12 C13 C131 121.2(5) ?
C13 C14 C15 120.4(5) ?
C13 C14 H14 119.8 ?
C15 C14 H14 119.8 ?
C16 C15 C14 119.6(5) ?
C16 C15 H15 120.2 ?
C14 C15 H15 120.2 ?
N11 C16 C15 118.8(5) ?
N11 C16 H16 120.6 ?
C15 C16 H16 120.6 ?
O1A C131 O1B 124.9(5) y
O1A C131 C13 122.1(5) ?
O1B C131 C13 113.0(5) ?
C131 O1B H1B 109.5 ?
C22 N21 C26 121.9(5) y
C22 N21 H21 119.1 ?
C26 N21 H21 119.1 ?
N21 C22 C23 119.8(5) ?
N21 C22 H22 120.1 ?
C23 C22 H22 120.1 ?
C22 C23 C24 119.1(5) ?
C22 C23 C231 122.1(5) ?
C24 C23 C231 118.7(5) ?
C25 C24 C23 118.8(5) ?
C25 C24 H24 120.6 ?
C23 C24 H24 120.6 ?
C26 C25 C24 119.5(5) ?
C26 C25 H25 120.2 ?
C24 C25 H25 120.2 ?
N21 C26 C25 120.7(5) ?
N21 C26 H26 119.6 ?
C25 C26 H26 119.6 ?
O2A C231 O2B 125.0(5) y
O2A C231 C23 122.2(5) ?
O2B C231 C23 112.7(4) ?
C231 O2B H2B 109.5 ?
O4 S1 O2 110.7(3) ?
O4 S1 O3 112.0(3) ?
O2 S1 O3 108.8(2) ?
O4 S1 O1 109.7(3) ?
O2 S1 O1 106.9(2) ?
O3 S1 O1 108.6(2) ?

loop_
_geom_bond_atom_site_label_1
_geom_bond_atom_site_label_2
_geom_bond_distance
_geom_bond_publ_flag
N11 C12 1.331(7) y
N11 C16 1.342(7) y
N11 H11 0.8600 ?
C12 C13 1.380(8) ?
C12 H12 0.9300 ?
C13 C14 1.372(8) ?
C13 C131 1.501(8) ?
C14 C15 1.375(8) ?
C14 H14 0.9300 ?
C15 C16 1.371(8) ?
C15 H15 0.9300 ?
C16 H16 0.9300 ?
C131 O1A 1.204(7) y
C131 O1B 1.311(7) y
O1B H1B 0.8200 ?
N21 C22 1.338(7) y
N21 C26 1.345(7) y
N21 H21 0.8600 ?
C22 C23 1.375(7) ?
C22 H22 0.9300 ?
C23 C24 1.399(7) ?
C23 C231 1.492(7) ?
C24 C25 1.395(8) ?
C24 H24 0.9300 ?
C25 C26 1.347(8) ?
C25 H25 0.9300 ?
C26 H26 0.9300 ?
C231 O2A 1.193(6) y
C231 O2B 1.318(6) y
O2B H2B 0.8200 ?
S1 O4 1.442(4) ?
S1 O2 1.469(4) ?
S1 O3 1.471(4) ?
S1 O1 1.478(4) ?

loop_
_geom_hbond_atom_site_label_D
_geom_hbond_atom_site_label_H
_geom_hbond_atom_site_label_A
_geom_hbond_site_symmetry_A
_geom_hbond_distance_DH
_geom_hbond_distance_HA
_geom_hbond_distance_DA
_geom_hbond_angle_DHA
N11 H11 O1 2_665 0.86 1.91 2.755(6) 165
O1B H1B O1 2_655 0.82 1.76 2.582(6) 178
O2B H2B O2 . 0.82 1.72 2.528(5) 168
N21 H21 O3 2_766 0.86 1.80 2.641(6) 167

loop_
_geom_torsion_atom_site_label_1
_geom_torsion_atom_site_label_2
_geom_torsion_atom_site_label_3
_geom_torsion_atom_site_label_4
_geom_torsion
_geom_torsion_publ_flag
C16 N11 C12 C13 -1.5(8) ?
N11 C12 C13 C14 0.9(8) ?
N11 C12 C13 C131 -180.0(5) ?
C12 C13 C14 C15 0.1(8) ?
C131 C13 C14 C15 -179.1(5) ?
C13 C14 C15 C16 -0.5(9) ?
C12 N11 C16 C15 1.0(8) ?
C14 C15 C16 N11 0.0(8) ?
C14 C13 C131 O1A 9.6(8) y
C12 C13 C131 O1A -169.5(5) ?
C14 C13 C131 O1B -171.9(5) y
C12 C13 C131 O1B 9.0(7) ?
C26 N21 C22 C23 -1.8(8) ?
N21 C22 C23 C24 3.4(8) ?
N21 C22 C23 C231 -174.4(5) ?
C22 C23 C24 C25 -2.0(8) ?
C231 C23 C24 C25 176.0(5) ?
C23 C24 C25 C26 -1.1(9) ?
C22 N21 C26 C25 -1.5(8) ?
C24 C25 C26 N21 2.9(9) ?
C22 C23 C231 O2A -179.8(6) ?
C24 C23 C231 O2A 2.3(8) y
C22 C23 C231 O2B 2.8(8) ?
C24 C23 C231 O2B -175.1(5) y

loop_
_cod_related_entry_id
_cod_related_entry_database
_cod_related_entry_code
1 ChemSpider 21129064
